data_4302394
loop_
_publ_author_name
'Panda, Tarun K.'
'Trambitas, Alexandra G.'
'Bannenberg, Thomas'
'Hrib, Cristian G.'
'Randoll, S\"oren'
'Jones, Peter G.'
'Tamm, Matthias'

_publ_section_title
;
 Imidazolin-2-iminato Complexes of Rare Earth Metals with Very Short
 Metal--Nitrogen Bonds: Experimental and Theoretical Studies
;
_journal_coden_ASTM INOCAJ
_journal_issue 12
_journal_name_full 'Inorganic chemistry'
_journal_page_first 5462
_journal_page_last 5472
_journal_paper_doi 10.1021/ic900503q
_journal_volume 48
_journal_year 2009
_chemical_formula_sum 'C27 H37 N3'
_chemical_formula_weight 403.60
_space_group_IT_number 14
_symmetry_cell_setting monoclinic
_symmetry_space_group_name_Hall '-P 2yn'
_symmetry_space_group_name_H-M 'P 1 21/n 1'
_atom_sites_solution_hydrogens geom
_atom_sites_solution_primary direct
_atom_sites_solution_secondary difmap
_audit_creation_method SHELXL-97
_cell_angle_alpha 90.00
_cell_angle_beta 106.755(4)
_cell_angle_gamma 90.00
_cell_formula_units_Z 4
_cell_length_a 19.7270(14)
_cell_length_b 6.5185(6)
_cell_length_c 20.1008(16)
_cell_measurement_reflns_used 8979
_cell_measurement_temperature 100(2)
_cell_measurement_theta_max 28
_cell_measurement_theta_min 2
_cell_volume 2475.0(4)
_computing_cell_refinement 'Bruker APEX2'
_computing_data_collection 'Bruker APEX2'
_computing_data_reduction 'Bruker APEX2'
_computing_molecular_graphics 'Bruker XP'
_computing_publication_material SHELXL-97
_computing_structure_refinement 'SHELXL-97 (Sheldrick, 1997)'
_computing_structure_solution 'SHELXS-97 (Sheldrick, 1990)'
_diffrn_ambient_temperature 100(2)
_diffrn_measured_fraction_theta_full 0.996
_diffrn_measured_fraction_theta_max 0.991
_diffrn_measurement_device_type 'Bruker APEX2 CCD'
_diffrn_measurement_method '\w- and \f-scans'
_diffrn_radiation_monochromator graphite
_diffrn_radiation_source 'fine-focus sealed tube'
_diffrn_radiation_type MoK\a
_diffrn_radiation_wavelength 0.71073
_diffrn_reflns_av_R_equivalents 0.0444
_diffrn_reflns_av_sigmaI/netI 0.0305
_diffrn_reflns_limit_h_max 25
_diffrn_reflns_limit_h_min -26
_diffrn_reflns_limit_k_max 8
_diffrn_reflns_limit_k_min -8
_diffrn_reflns_limit_l_max 26
_diffrn_reflns_limit_l_min -26
_diffrn_reflns_number 45114
_diffrn_reflns_theta_full 28.00
_diffrn_reflns_theta_max 28.40
_diffrn_reflns_theta_min 1.71
_diffrn_standards_decay_% 0
_exptl_absorpt_coefficient_mu 0.063
_exptl_absorpt_correction_T_max 0.9937
_exptl_absorpt_correction_T_min 0.8305
_exptl_absorpt_correction_type multi-scan
_exptl_absorpt_process_details SADABS
_exptl_crystal_colour colorless
_exptl_crystal_density_diffrn 1.083
_exptl_crystal_density_method 'not measured'
_exptl_crystal_description prism
_exptl_crystal_F_000 880
_exptl_crystal_size_max 0.17
_exptl_crystal_size_mid 0.11
_exptl_crystal_size_min 0.10
_refine_diff_density_max 0.347
_refine_diff_density_min -0.277
_refine_diff_density_rms 0.041
_refine_ls_extinction_method none
_refine_ls_goodness_of_fit_ref 1.015
_refine_ls_hydrogen_treatment 'rigid methyls, others riding'
_refine_ls_matrix_type full
_refine_ls_number_parameters 283
_refine_ls_number_reflns 6161
_refine_ls_number_restraints 0
_refine_ls_restrained_S_all 1.015
_refine_ls_R_factor_all 0.0730
_refine_ls_R_factor_gt 0.0513
_refine_ls_shift/su_max 0.001
_refine_ls_shift/su_mean 0.000
_refine_ls_structure_factor_coef Fsqd
_refine_ls_weighting_details 'calc w=1/[\s^2^(Fo^2^)+(0.0571P)^2^+1.1300P] where P=(Fo^2^+2Fc^2^)/3'
_refine_ls_weighting_scheme calc
_refine_ls_wR_factor_gt 0.1220
_refine_ls_wR_factor_ref 0.1340
_reflns_number_gt 4654
_reflns_number_total 6161
_reflns_threshold_expression >2sigma(I)
_cod_duplicate_entry 4338641
_cod_data_source_file ic900503q_si_002_6.cif
_cod_data_source_block tarun92
_cod_original_cell_volume 2475.0(3)
_cod_original_sg_symbol_H-M 'P 21/n'
_cod_database_code 4302394

loop_
_symmetry_equiv_pos_as_xyz
'x, y, z'
'-x+1/2, y+1/2, -z+1/2'
'-x, -y, -z'
'x-1/2, -y-1/2, z-1/2'

loop_
_atom_site_label
_atom_site_type_symbol
_atom_site_fract_x
_atom_site_fract_y
_atom_site_fract_z
_atom_site_U_iso_or_equiv
_atom_site_adp_type
_atom_site_occupancy
_atom_site_symmetry_multiplicity
_atom_site_calc_flag
_atom_site_refinement_flags
_atom_site_disorder_assembly
_atom_site_disorder_group
N1 N 0.53401(6) 0.30625(18) 0.23191(7) 0.0269(3) Uani 1 1 d . . .
H1 H 0.5792(10) 0.285(3) 0.2333(10) 0.045(5) Uiso 1 1 d . . .
N2 N 0.43575(5) 0.09588(16) 0.22839(6) 0.0181(2) Uani 1 1 d . . .
N3 N 0.53294(5) -0.06845(16) 0.23074(6) 0.0189(2) Uani 1 1 d . . .
C1 C 0.50562(6) 0.12769(19) 0.23065(7) 0.0170(3) Uani 1 1 d . . .
C2 C 0.42233(7) -0.1149(2) 0.22942(7) 0.0226(3) Uani 1 1 d . . .
H2 H 0.3785 -0.1756 0.2294 0.027 Uiso 1 1 calc R . .
C3 C 0.48146(7) -0.2161(2) 0.23051(7) 0.0220(3) Uani 1 1 d . . .
H3 H 0.4874 -0.3607 0.2310 0.026 Uiso 1 1 calc R . .
C4 C 0.38897(6) 0.25210(19) 0.23947(7) 0.0170(3) Uani 1 1 d . . .
C5 C 0.34316(6) 0.3502(2) 0.18210(7) 0.0194(3) Uani 1 1 d . . .
C6 C 0.29398(7) 0.4881(2) 0.19456(7) 0.0229(3) Uani 1 1 d . . .
H6 H 0.2620 0.5565 0.1565 0.028 Uiso 1 1 calc R . .
C7 C 0.29105(7) 0.5266(2) 0.26125(8) 0.0236(3) Uani 1 1 d . . .
H7 H 0.2564 0.6179 0.2686 0.028 Uiso 1 1 calc R . .
C8 C 0.33841(7) 0.4328(2) 0.31717(8) 0.0244(3) Uani 1 1 d . . .
H8 H 0.3367 0.4628 0.3629 0.029 Uiso 1 1 calc R . .
C9 C 0.38885(7) 0.2944(2) 0.30769(7) 0.0208(3) Uani 1 1 d . . .
C10 C 0.34407(7) 0.3028(2) 0.10831(7) 0.0280(3) Uani 1 1 d . . .
H10 H 0.3901 0.2342 0.1109 0.034 Uiso 1 1 calc R . .
C11 C 0.28454(9) 0.1526(3) 0.07449(9) 0.0400(4) Uani 1 1 d . . .
H11A H 0.2914 0.0248 0.1013 0.048 Uiso 1 1 calc R . .
H11B H 0.2852 0.1234 0.0269 0.048 Uiso 1 1 calc R . .
H11C H 0.2389 0.2134 0.0736 0.048 Uiso 1 1 calc R . .
C12 C 0.33908(10) 0.4970(3) 0.06448(9) 0.0432(4) Uani 1 1 d . . .
H12A H 0.2924 0.5600 0.0573 0.052 Uiso 1 1 calc R . .
H12B H 0.3457 0.4614 0.0194 0.052 Uiso 1 1 calc R . .
H12C H 0.3759 0.5940 0.0886 0.052 Uiso 1 1 calc R . .
C13 C 0.44148(8) 0.1951(3) 0.36969(8) 0.0306(3) Uani 1 1 d . . .
H13 H 0.4772 0.1209 0.3520 0.037 Uiso 1 1 calc R . .
C14 C 0.48076(11) 0.3548(4) 0.42095(10) 0.0579(6) Uani 1 1 d . . .
H14A H 0.5035 0.4527 0.3972 0.070 Uiso 1 1 calc R . .
H14B H 0.5169 0.2875 0.4585 0.070 Uiso 1 1 calc R . .
H14C H 0.4474 0.4276 0.4404 0.070 Uiso 1 1 calc R . .
C15 C 0.40536(11) 0.0362(4) 0.40423(11) 0.0564(5) Uani 1 1 d . . .
H15A H 0.4412 -0.0342 0.4413 0.068 Uiso 1 1 calc R . .
H15B H 0.3804 -0.0642 0.3695 0.068 Uiso 1 1 calc R . .
H15C H 0.3715 0.1053 0.4240 0.068 Uiso 1 1 calc R . .
C16 C 0.60597(6) -0.10981(19) 0.23756(8) 0.0220(3) Uani 1 1 d . . .
C17 C 0.62750(8) -0.1260(2) 0.17739(9) 0.0293(3) Uani 1 1 d . . .
C18 C 0.69898(9) -0.1669(3) 0.18563(11) 0.0422(4) Uani 1 1 d . . .
H18 H 0.7153 -0.1792 0.1457 0.051 Uiso 1 1 calc R . .
C19 C 0.74597(9) -0.1897(3) 0.25060(12) 0.0490(5) Uani 1 1 d . . .
H19 H 0.7944 -0.2169 0.2551 0.059 Uiso 1 1 calc R . .
C20 C 0.72376(8) -0.1735(3) 0.30912(11) 0.0416(4) Uani 1 1 d . . .
H20 H 0.7571 -0.1891 0.3536 0.050 Uiso 1 1 calc R . .
C21 C 0.65290(7) -0.1343(2) 0.30430(8) 0.0289(3) Uani 1 1 d . . .
C22 C 0.57537(9) -0.1116(3) 0.10580(9) 0.0384(4) Uani 1 1 d . . .
H22 H 0.5313 -0.0457 0.1107 0.046 Uiso 1 1 calc R . .
C23 C 0.55606(14) -0.3299(4) 0.07726(12) 0.0688(7) Uani 1 1 d . . .
H23A H 0.5989 -0.4009 0.0743 0.083 Uiso 1 1 calc R . .
H23B H 0.5221 -0.3220 0.0309 0.083 Uiso 1 1 calc R . .
H23C H 0.5350 -0.4058 0.1084 0.083 Uiso 1 1 calc R . .
C24 C 0.60249(12) 0.0189(4) 0.05597(11) 0.0619(6) Uani 1 1 d . . .
H24A H 0.6121 0.1584 0.0745 0.074 Uiso 1 1 calc R . .
H24B H 0.5667 0.0236 0.0106 0.074 Uiso 1 1 calc R . .
H24C H 0.6462 -0.0413 0.0507 0.074 Uiso 1 1 calc R . .
C25 C 0.62888(8) -0.1189(3) 0.36923(8) 0.0341(4) Uani 1 1 d . . .
H25 H 0.5759 -0.1199 0.3545 0.041 Uiso 1 1 calc R . .
C26 C 0.65296(12) 0.0820(3) 0.40721(11) 0.0523(5) Uani 1 1 d . . .
H26A H 0.7048 0.0885 0.4216 0.063 Uiso 1 1 calc R . .
H26B H 0.6358 0.0898 0.4483 0.063 Uiso 1 1 calc R . .
H26C H 0.6338 0.1973 0.3762 0.063 Uiso 1 1 calc R . .
C27 C 0.65401(14) -0.3004(3) 0.41840(12) 0.0665(6) Uani 1 1 d . . .
H27A H 0.6383 -0.4288 0.3934 0.080 Uiso 1 1 calc R . .
H27B H 0.6340 -0.2895 0.4576 0.080 Uiso 1 1 calc R . .
H27C H 0.7058 -0.2991 0.4357 0.080 Uiso 1 1 calc R . .

loop_
_atom_site_aniso_label
_atom_site_aniso_U_11
_atom_site_aniso_U_22
_atom_site_aniso_U_33
_atom_site_aniso_U_23
_atom_site_aniso_U_13
_atom_site_aniso_U_12
N1 0.0165(5) 0.0148(5) 0.0526(8) 0.0001(5) 0.0151(5) 0.0003(4)
N2 0.0134(5) 0.0133(5) 0.0284(6) -0.0014(4) 0.0076(4) -0.0004(4)
N3 0.0147(5) 0.0128(5) 0.0296(6) -0.0034(4) 0.0069(4) 0.0004(4)
C1 0.0137(5) 0.0154(6) 0.0228(6) -0.0010(5) 0.0067(5) 0.0022(4)
C2 0.0173(6) 0.0152(6) 0.0363(8) -0.0026(5) 0.0091(5) -0.0036(5)
C3 0.0203(6) 0.0126(6) 0.0327(7) -0.0027(5) 0.0072(5) -0.0028(5)
C4 0.0114(5) 0.0136(5) 0.0275(7) -0.0014(5) 0.0080(5) -0.0008(4)
C5 0.0139(6) 0.0195(6) 0.0268(7) 0.0026(5) 0.0090(5) -0.0015(5)
C6 0.0157(6) 0.0190(6) 0.0354(8) 0.0073(5) 0.0094(5) 0.0024(5)
C7 0.0176(6) 0.0151(6) 0.0420(8) -0.0019(6) 0.0148(6) 0.0007(5)
C8 0.0213(6) 0.0243(7) 0.0297(7) -0.0081(6) 0.0106(5) -0.0018(5)
C9 0.0164(6) 0.0204(6) 0.0253(7) -0.0027(5) 0.0056(5) -0.0011(5)
C10 0.0230(7) 0.0366(8) 0.0271(7) 0.0046(6) 0.0114(6) 0.0058(6)
C11 0.0484(10) 0.0418(9) 0.0312(8) -0.0080(7) 0.0139(7) -0.0052(8)
C12 0.0458(10) 0.0528(11) 0.0311(8) 0.0138(8) 0.0115(7) -0.0056(8)
C13 0.0233(7) 0.0413(9) 0.0252(7) -0.0020(6) 0.0036(6) 0.0058(6)
C14 0.0470(11) 0.0656(14) 0.0443(11) -0.0154(10) -0.0138(8) 0.0006(10)
C15 0.0488(11) 0.0672(14) 0.0452(11) 0.0247(10) 0.0008(9) 0.0058(10)
C16 0.0144(6) 0.0126(6) 0.0402(8) -0.0043(5) 0.0098(5) 0.0010(5)
C17 0.0254(7) 0.0186(7) 0.0493(9) -0.0110(6) 0.0191(6) -0.0031(5)
C18 0.0314(8) 0.0288(8) 0.0785(13) -0.0117(8) 0.0350(9) 0.0009(7)
C19 0.0185(7) 0.0301(8) 0.1026(16) 0.0014(9) 0.0239(9) 0.0064(6)
C20 0.0174(7) 0.0280(8) 0.0727(13) 0.0102(8) 0.0025(7) 0.0054(6)
C21 0.0188(6) 0.0180(6) 0.0465(9) 0.0029(6) 0.0041(6) 0.0005(5)
C22 0.0404(9) 0.0422(9) 0.0387(9) -0.0175(7) 0.0213(7) -0.0124(7)
C23 0.0912(17) 0.0597(14) 0.0613(14) -0.0360(11) 0.0310(13) -0.0289(13)
C24 0.0607(13) 0.0792(16) 0.0529(12) -0.0017(11) 0.0275(10) -0.0187(12)
C25 0.0261(7) 0.0347(8) 0.0359(8) 0.0055(7) 0.0002(6) -0.0032(6)
C26 0.0717(13) 0.0388(10) 0.0466(11) -0.0016(8) 0.0171(10) -0.0084(10)
C27 0.0929(17) 0.0387(11) 0.0670(14) 0.0199(10) 0.0213(13) 0.0008(11)

loop_
_atom_type_symbol
_atom_type_description
_atom_type_scat_dispersion_real
_atom_type_scat_dispersion_imag
_atom_type_scat_source
C C 0.0033 0.0016 'International Tables Vol C Tables 4.2.6.8 and 6.1.1.4'
H H 0.0000 0.0000 'International Tables Vol C Tables 4.2.6.8 and 6.1.1.4'
N N 0.0061 0.0033 'International Tables Vol C Tables 4.2.6.8 and 6.1.1.4'

loop_
_geom_angle_atom_site_label_1
_geom_angle_atom_site_label_2
_geom_angle_atom_site_label_3
_geom_angle
_geom_angle_site_symmetry_1
_geom_angle_site_symmetry_3
_geom_angle_publ_flag
C1 N2 C2 109.74(10) . . ?
C1 N2 C4 124.67(10) . . ?
C2 N2 C4 124.16(10) . . ?
C1 N3 C3 110.65(10) . . ?
C1 N3 C16 123.57(10) . . ?
C3 N3 C16 125.47(11) . . ?
N1 C1 N2 124.05(11) . . ?
N1 C1 N3 131.75(11) . . ?
N2 C1 N3 104.19(10) . . ?
C3 C2 N2 108.48(11) . . ?
C2 C3 N3 106.89(11) . . ?
C5 C4 C9 122.35(11) . . ?
C5 C4 N2 119.24(11) . . ?
C9 C4 N2 118.35(11) . . ?
C6 C5 C4 117.61(12) . . ?
C6 C5 C10 120.65(12) . . ?
C4 C5 C10 121.69(11) . . ?
C7 C6 C5 121.09(12) . . ?
C8 C7 C6 120.13(12) . . ?
C7 C8 C9 121.13(13) . . ?
C8 C9 C4 117.62(12) . . ?
C8 C9 C13 120.60(12) . . ?
C4 C9 C13 121.79(12) . . ?
C5 C10 C11 109.89(12) . . ?
C5 C10 C12 112.14(13) . . ?
C11 C10 C12 111.11(13) . . ?
C14 C13 C9 111.18(14) . . ?
C14 C13 C15 111.75(16) . . ?
C9 C13 C15 111.28(12) . . ?
C17 C16 C21 122.56(12) . . ?
C17 C16 N3 118.67(12) . . ?
C21 C16 N3 118.77(13) . . ?
C16 C17 C18 117.41(15) . . ?
C16 C17 C22 121.77(13) . . ?
C18 C17 C22 120.74(15) . . ?
C19 C18 C17 120.95(17) . . ?
C20 C19 C18 120.77(15) . . ?
C19 C20 C21 121.00(16) . . ?
C20 C21 C16 117.31(15) . . ?
C20 C21 C25 120.52(14) . . ?
C16 C21 C25 122.18(12) . . ?
C17 C22 C24 112.89(15) . . ?
C17 C22 C23 108.93(17) . . ?
C24 C22 C23 111.53(16) . . ?
C21 C25 C26 111.06(14) . . ?
C21 C25 C27 112.45(15) . . ?
C26 C25 C27 110.21(15) . . ?

loop_
_geom_bond_atom_site_label_1
_geom_bond_atom_site_label_2
_geom_bond_distance
_geom_bond_site_symmetry_2
_geom_bond_publ_flag
N1 C1 1.2888(17) . ?
N2 C1 1.3815(15) . ?
N2 C2 1.4004(16) . ?
N2 C4 1.4342(16) . ?
N3 C1 1.3873(16) . ?
N3 C3 1.3980(16) . ?
N3 C16 1.4329(16) . ?
C2 C3 1.3345(18) . ?
C4 C5 1.3979(18) . ?
C4 C9 1.3994(18) . ?
C5 C6 1.3975(18) . ?
C5 C10 1.5202(19) . ?
C6 C7 1.381(2) . ?
C7 C8 1.380(2) . ?
C8 C9 1.3962(18) . ?
C9 C13 1.5177(19) . ?
C10 C11 1.529(2) . ?
C10 C12 1.529(2) . ?
C13 C14 1.511(2) . ?
C13 C15 1.532(3) . ?
C16 C17 1.397(2) . ?
C16 C21 1.402(2) . ?
C17 C18 1.397(2) . ?
C17 C22 1.511(2) . ?
C18 C19 1.374(3) . ?
C19 C20 1.373(3) . ?
C20 C21 1.396(2) . ?
C21 C25 1.515(2) . ?
C22 C24 1.524(3) . ?
C22 C23 1.541(3) . ?
C25 C26 1.522(2) . ?
C25 C27 1.530(2) . ?

loop_
_geom_torsion_atom_site_label_1
_geom_torsion_atom_site_label_2
_geom_torsion_atom_site_label_3
_geom_torsion_atom_site_label_4
_geom_torsion
_geom_torsion_site_symmetry_1
_geom_torsion_site_symmetry_2
_geom_torsion_site_symmetry_3
_geom_torsion_site_symmetry_4
_geom_torsion_publ_flag
C2 N2 C1 N1 -178.41(13) . . . . ?
C4 N2 C1 N1 -11.6(2) . . . . ?
C2 N2 C1 N3 1.90(14) . . . . ?
C4 N2 C1 N3 168.69(11) . . . . ?
C3 N3 C1 N1 178.72(15) . . . . ?
C16 N3 C1 N1 4.8(2) . . . . ?
C3 N3 C1 N2 -1.63(14) . . . . ?
C16 N3 C1 N2 -175.58(12) . . . . ?
C1 N2 C2 C3 -1.54(16) . . . . ?
C4 N2 C2 C3 -168.41(12) . . . . ?
N2 C2 C3 N3 0.47(16) . . . . ?
C1 N3 C3 C2 0.75(15) . . . . ?
C16 N3 C3 C2 174.56(13) . . . . ?
C1 N2 C4 C5 96.58(15) . . . . ?
C2 N2 C4 C5 -98.49(15) . . . . ?
C1 N2 C4 C9 -86.15(16) . . . . ?
C2 N2 C4 C9 78.78(16) . . . . ?
C9 C4 C5 C6 -2.80(18) . . . . ?
N2 C4 C5 C6 174.36(11) . . . . ?
C9 C4 C5 C10 179.88(12) . . . . ?
N2 C4 C5 C10 -2.97(18) . . . . ?
C4 C5 C6 C7 0.29(19) . . . . ?
C10 C5 C6 C7 177.65(12) . . . . ?
C5 C6 C7 C8 1.8(2) . . . . ?
C6 C7 C8 C9 -1.5(2) . . . . ?
C7 C8 C9 C4 -0.9(2) . . . . ?
C7 C8 C9 C13 178.89(13) . . . . ?
C5 C4 C9 C8 3.10(19) . . . . ?
N2 C4 C9 C8 -174.08(11) . . . . ?
C5 C4 C9 C13 -176.70(12) . . . . ?
N2 C4 C9 C13 6.12(18) . . . . ?
C6 C5 C10 C11 -78.16(17) . . . . ?
C4 C5 C10 C11 99.08(15) . . . . ?
C6 C5 C10 C12 45.93(18) . . . . ?
C4 C5 C10 C12 -136.82(14) . . . . ?
C8 C9 C13 C14 -53.61(19) . . . . ?
C4 C9 C13 C14 126.19(16) . . . . ?
C8 C9 C13 C15 71.66(19) . . . . ?
C4 C9 C13 C15 -108.55(17) . . . . ?
C1 N3 C16 C17 -91.42(16) . . . . ?
C3 N3 C16 C17 95.53(16) . . . . ?
C1 N3 C16 C21 89.13(16) . . . . ?
C3 N3 C16 C21 -83.92(16) . . . . ?
C21 C16 C17 C18 -0.4(2) . . . . ?
N3 C16 C17 C18 -179.84(12) . . . . ?
C21 C16 C17 C22 176.31(13) . . . . ?
N3 C16 C17 C22 -3.1(2) . . . . ?
C16 C17 C18 C19 -0.2(2) . . . . ?
C22 C17 C18 C19 -176.92(15) . . . . ?
C17 C18 C19 C20 0.2(3) . . . . ?
C18 C19 C20 C21 0.2(3) . . . . ?
C19 C20 C21 C16 -0.8(2) . . . . ?
C19 C20 C21 C25 179.37(15) . . . . ?
C17 C16 C21 C20 0.9(2) . . . . ?
N3 C16 C21 C20 -179.70(12) . . . . ?
C17 C16 C21 C25 -179.28(13) . . . . ?
N3 C16 C21 C25 0.1(2) . . . . ?
C16 C17 C22 C24 137.16(17) . . . . ?
C18 C17 C22 C24 -46.2(2) . . . . ?
C16 C17 C22 C23 -98.36(18) . . . . ?
C18 C17 C22 C23 78.25(19) . . . . ?
C20 C21 C25 C26 74.02(19) . . . . ?
C16 C21 C25 C26 -105.82(17) . . . . ?
C20 C21 C25 C27 -50.0(2) . . . . ?
C16 C21 C25 C27 130.14(16) . . . . ?

loop_
_cod_related_entry_id
_cod_related_entry_database
_cod_related_entry_code
1 ChemSpider 17262921
